data_9011246
loop_
_publ_author_name
'Marsh, R. E.'
'Herbstein, F. H.'

_publ_section_title
;
 More space group changes
;
_journal_coden_ASTM ASBSDK
_journal_issue 1
_journal_name_full
;
 Acta Crystallographica, Section B: Structural Science
;
_journal_page_first 77
_journal_page_last 88
_journal_paper_doi 10.1107/s0108768187009492
_journal_volume 44
_journal_year 1988
_chemical_formula_structural C7S2H10
_chemical_formula_sum 'C7 H10 S2'
_space_group_IT_number 43
_symmetry_space_group_name_Hall 'F 2 -2d'
_symmetry_space_group_name_H-M 'F d d 2'
_cell_angle_alpha 90
_cell_angle_beta 90
_cell_angle_gamma 90
_cell_length_a 11.419
_cell_length_b 41.077
_cell_length_c 6.626
_cell_formula_units_Z 16
_cell_volume 3107.980
_database_code_amcsd 0009813
_exptl_crystal_density_diffrn 1.353
_cod_original_formula_sum 'C7 S2 H10'
_cod_database_code 9011246
_amcsd_formula_title C7S2H10

loop_
_space_group_symop_operation_xyz
x,y,z
x,1/2+y,1/2+z
1/2+x,y,1/2+z
1/2+x,1/2+y,z
1/4+x,1/4-y,1/4+z
1/4+x,3/4-y,3/4+z
3/4+x,1/4-y,3/4+z
3/4+x,3/4-y,1/4+z
1/4-x,1/4+y,1/4+z
1/4-x,3/4+y,3/4+z
3/4-x,1/4+y,3/4+z
3/4-x,3/4+y,1/4+z
-x,1/2-y,1/2+z
-x,-y,+z
1/2-x,1/2-y,+z
1/2-x,-y,1/2+z

loop_
_atom_site_label
_atom_site_fract_x
_atom_site_fract_y
_atom_site_fract_z
_atom_site_U_iso_or_equiv
C1 0.17380 0.43480 0.38060 0.05550
C2 0.18570 0.42520 0.59960 0.07420
C3 0.38860 0.42490 0.40260 0.07420
C4 0.28770 0.43460 0.27110 0.05270
C5 0.30090 0.46370 0.13520 0.07260
C6 0.09720 0.46310 0.32540 0.06730
C7 0.19690 0.40970 0.22200 0.06760
S1 0.32806 0.40587 0.62715 0.08280
S2 0.15645 0.48118 0.09977 0.08490
H21 0.18300 0.44500 0.68600 0.00090
H22 0.12200 0.40700 0.66700 0.00180
H31 0.44800 0.40800 0.34800 0.00110
H32 0.42500 0.44300 0.43800 0.00060
H51 0.35800 0.48000 0.20400 0.00080
H52 0.32600 0.45800 0.02500 0.00090
H61 0.01700 0.45700 0.29000 0.00050
H62 0.09900 0.48000 0.46200 0.00090
H71 0.21600 0.38700 0.26600 0.00060
H72 0.15000 0.41400 0.10400 0.00080

loop_
_cod_related_entry_id
_cod_related_entry_database
_cod_related_entry_code
1 AMCSD 0009813
